data_7703624
loop_
_publ_author_name
'Yang, Jing'
'Liu, Bin'
'Duan, Lele'

_publ_section_title
;
 Structural evolution of the Ru-bms complex to the real water oxidation
 catalyst of Ru-bda: the bite angle matters.
;
_journal_issue 14
_journal_name_full 'Dalton transactions (Cambridge, England : 2003)'
_journal_page_first 4369
_journal_page_last 4375
_journal_paper_doi 10.1039/c9dt04693c
_journal_volume 49
_journal_year 2020
_chemical_formula_moiety 'C24 H24 N4 O6 Ru S2, 2.5(H2 O)'
_chemical_formula_sum 'C24 H29 N4 O8.5 Ru S2'
_chemical_formula_weight 674.70
_space_group_crystal_system triclinic
_space_group_IT_number 2
_space_group_name_Hall '-P 1'
_space_group_name_H-M_alt 'P -1'
_atom_sites_solution_hydrogens mixed
_audit_creation_date 2020-02-25
_audit_creation_method
;
Olex2 1.2
(compiled 2018.05.29 svn.r3508 for OlexSys, GUI svn.r5506)
;
_audit_update_record
;
2020-02-25 deposited with the CCDC.	2020-02-26 downloaded from the CCDC.
;
_cell_angle_alpha 109.863(4)
_cell_angle_beta 110.609(4)
_cell_angle_gamma 100.390(4)
_cell_formula_units_Z 4
_cell_length_a 14.085(4)
_cell_length_b 15.200(5)
_cell_length_c 15.861(5)
_cell_measurement_reflns_used 4818
_cell_measurement_temperature 296(2)
_cell_measurement_theta_max 26.164
_cell_measurement_theta_min 2.180
_cell_volume 2810.4(15)
_computing_cell_refinement 'SAINT V8.32B (?, 2016)'
_computing_data_collection 'Bruker apex3'
_computing_data_reduction 'SAINT V8.32B (?, 2016)'
_computing_molecular_graphics 'Olex2 (Dolomanov et al., 2009)'
_computing_publication_material 'Olex2 (Dolomanov et al., 2009)'
_computing_structure_refinement 'XL (Sheldrick, 2008)'
_computing_structure_solution 'ShelXT (Sheldrick, 2015)'
_diffrn_ambient_temperature 296.15
_diffrn_detector_area_resol_mean 7.9
_diffrn_detector_type 'CMOS area detector'
_diffrn_measured_fraction_theta_full 0.995
_diffrn_measured_fraction_theta_max 0.977
_diffrn_measurement_device 'three-circle diffractometer'
_diffrn_measurement_device_type 'Bruker CMOS area detector'
_diffrn_measurement_method '\w and \f scans'
_diffrn_radiation_type MoK\a
_diffrn_radiation_wavelength 0.71073
_diffrn_reflns_av_R_equivalents 0.0602
_diffrn_reflns_av_unetI/netI 0.0984
_diffrn_reflns_Laue_measured_fraction_full 0.995
_diffrn_reflns_Laue_measured_fraction_max 0.977
_diffrn_reflns_limit_h_max 18
_diffrn_reflns_limit_h_min -18
_diffrn_reflns_limit_k_max 19
_diffrn_reflns_limit_k_min -19
_diffrn_reflns_limit_l_max 20
_diffrn_reflns_limit_l_min -20
_diffrn_reflns_number 25294
_diffrn_reflns_point_group_measured_fraction_full 0.995
_diffrn_reflns_point_group_measured_fraction_max 0.977
_diffrn_reflns_theta_full 25.242
_diffrn_reflns_theta_max 27.520
_diffrn_reflns_theta_min 1.612
_exptl_absorpt_coefficient_mu 0.762
_exptl_absorpt_correction_T_max 0.7455
_exptl_absorpt_correction_T_min 0.5668
_exptl_absorpt_correction_type multi-scan
_exptl_absorpt_process_details
'SADABS-2012/1 (Bruker,2012) was used for absorption correction. wR2(int) was 0.0941 before and 0.0506 after correction. The Ratio of minimum to maximum transmission is 0.7603. The \l/2 correction factor is 0.0015.'
_exptl_crystal_colour 'dull dark black'
_exptl_crystal_colour_lustre dull
_exptl_crystal_colour_modifier dark
_exptl_crystal_colour_primary black
_exptl_crystal_density_diffrn 1.595
_exptl_crystal_density_method 'not measured'
_exptl_crystal_description block
_exptl_crystal_F_000 1380
_exptl_crystal_size_max 0.14
_exptl_crystal_size_mid 0.12
_exptl_crystal_size_min 0.1
_refine_diff_density_max 0.904
_refine_diff_density_min -1.279
_refine_diff_density_rms 0.124
_refine_ls_extinction_method none
_refine_ls_goodness_of_fit_ref 0.964
_refine_ls_hydrogen_treatment constr
_refine_ls_matrix_type full
_refine_ls_number_parameters 728
_refine_ls_number_reflns 12640
_refine_ls_number_restraints 13
_refine_ls_restrained_S_all 0.966
_refine_ls_R_factor_all 0.0892
_refine_ls_R_factor_gt 0.0506
_refine_ls_shift/su_max 0.007
_refine_ls_shift/su_mean 0.000
_refine_ls_structure_factor_coef Fsqd
_refine_ls_weighting_details 'w=1/[\s^2^(Fo^2^)+(0.0536P)^2^] where P=(Fo^2^+2Fc^2^)/3'
_refine_ls_weighting_scheme calc
_refine_ls_wR_factor_gt 0.1072
_refine_ls_wR_factor_ref 0.1214
_reflns_Friedel_coverage 0.000
_reflns_number_gt 8296
_reflns_number_total 12640
_reflns_threshold_expression 'I > 2\s(I)'
_cod_data_source_file c9dt04693c2.cif
_cod_data_source_block a
_cod_depositor_comments 'Adding full bibliography for 7703624.cif.'
_cod_original_cell_volume 2810.3(15)
_cod_original_formula_sum 'C24 H29 N4 O8.50 Ru S2'
_cod_database_code 7703624
_shelx_shelxl_version_number 2014/7
_shelx_space_group_comment
;
The symmetry employed for this shelxl refinement is uniquely defined
by the following loop, which should always be used as a source of
symmetry information in preference to the above space-group names.
They are only intended as comments.
;
_shelx_estimated_absorpt_t_max 0.928
_shelx_estimated_absorpt_t_min 0.901
_olex2_refinement_description
;
1. Fixed Uiso
 At 1.2 times of:
  All C(H) groups, All C(H,H) groups
 At 1.5 times of:
  All C(H,H,H) groups, All O(H,H) groups
2. Uiso/Uaniso restraints and constraints
Uanis(O14) \\sim Ueq, Uanis(O16) \\sim Ueq: with sigma of 0.01 and sigma for
terminal atoms of 0.02
3.a Everything fixed:
 H13A, H13B
3.b Free rotating group:
 O14(H14A,H14B), O15(H15A,H15B), O16(H16A,H16B), O17(H17A,H17B)
3.c Secondary CH2 refined with riding coordinates:
 C65(H65A,H65B), C872(H87A,H87B), C19(H19A,H19B), C20(H20A,H20B)
3.d Aromatic/amide H refined with riding coordinates:
 C62(H62), C63(H63), C64(H64), C66(H66), C67(H67), C69(H69), C70(H70),
 C76(H76), C78(H78), C79(H79), C83(H83), C90(H90), C91(H91), C95(H95), C1(H1),
 C5(H5), C6(H6), C7(H7), C8(H8), C10(H10), C11(H11), C12(H12), C13(H13),
 C14(H14), C16(H16), C17(H17), C21(H21), C40(H40)
3.e Idealised Me refined as rotating group:
 C110(H11A,H11B,H11C), C111(H11D,H11E,H11F), C3(H3A,H3B,H3C), C4(H4A,H4B,H4C)
;
_olex2_submission_special_instructions 'No special instructions were received'

loop_
_space_group_symop_operation_xyz
'x, y, z'
'-x, -y, -z'

loop_
_atom_site_label
_atom_site_type_symbol
_atom_site_fract_x
_atom_site_fract_y
_atom_site_fract_z
_atom_site_U_iso_or_equiv
_atom_site_adp_type
_atom_site_occupancy
_atom_site_site_symmetry_order
_atom_site_calc_flag
_atom_site_refinement_flags_posn
_atom_site_refinement_flags_adp
_atom_site_refinement_flags_occupancy
_atom_site_disorder_assembly
_atom_site_disorder_group
Ru1 Ru 0.30991(3) 0.18564(3) 0.30206(3) 0.01907(10) Uani 1 1 d . . . . .
S3 S 0.54723(9) 0.31873(9) 0.45707(9) 0.0303(3) Uani 1 1 d . . . . .
S4 S 0.08925(9) 0.17877(8) 0.31645(9) 0.0208(2) Uani 1 1 d . . . . .
O7 O 0.6212(3) 0.4186(3) 0.5265(3) 0.0467(10) Uani 1 1 d . . . . .
O8 O 0.5708(3) 0.2407(3) 0.4848(3) 0.0383(9) Uani 1 1 d . . . . .
O9 O 0.0789(3) 0.1088(2) 0.3580(3) 0.0315(8) Uani 1 1 d . . . . .
O10 O 0.0223(2) 0.2412(2) 0.3239(2) 0.0259(7) Uani 1 1 d . . . . .
O11 O 0.4332(2) 0.3138(2) 0.4310(2) 0.0251(7) Uani 1 1 d . . . . .
O12 O 0.2027(2) 0.2425(2) 0.3558(2) 0.0211(7) Uani 1 1 d . . . . .
N5 N 0.3304(3) 0.1126(3) 0.3956(3) 0.0244(9) Uani 1 1 d . . . . .
N6 N 0.4051(3) 0.1324(3) 0.2433(3) 0.0219(8) Uani 1 1 d . . . . .
N7 N 0.2901(3) 0.2731(3) 0.2264(3) 0.0203(8) Uani 1 1 d . . . . .
N8 N 0.1990(3) 0.0599(3) 0.1833(3) 0.0197(8) Uani 1 1 d . . . . .
C61 C 0.2477(4) 0.3932(4) 0.1249(4) 0.0363(12) Uani 1 1 d . . . . .
C62 C 0.3605(4) -0.0181(4) 0.4428(4) 0.0326(12) Uani 1 1 d . . . . .
H62 H 0.3653 -0.0815 0.4240 0.039 Uiso 1 1 calc R . . . .
C63 C 0.0681(4) -0.1349(3) 0.0415(3) 0.0282(11) Uani 1 1 d . . . . .
H63 H 0.0248 -0.2007 -0.0024 0.034 Uiso 1 1 calc R . . . .
C64 C 0.2448(5) 0.2963(4) 0.0768(4) 0.0424(14) Uani 1 1 d . . . . .
H64 H 0.2282 0.2696 0.0091 0.051 Uiso 1 1 calc R . . . .
C65 C 0.0436(4) 0.1095(3) 0.1852(3) 0.0255(10) Uani 1 1 d . . . . .
H65A H -0.0339 0.0775 0.1550 0.031 Uiso 1 1 calc R . . . .
H65B H 0.0567 0.1566 0.1584 0.031 Uiso 1 1 calc R . . . .
C66 C 0.2659(4) 0.2398(3) 0.1277(3) 0.0273(11) Uani 1 1 d . . . . .
H66 H 0.2636 0.1757 0.0932 0.033 Uiso 1 1 calc R . . . .
C67 C 0.3436(4) 0.1641(4) 0.4894(4) 0.0279(11) Uani 1 1 d . . . . .
H67 H 0.3382 0.2272 0.5066 0.034 Uiso 1 1 calc R . . . .
C68 C 0.3758(4) 0.0358(4) 0.5396(4) 0.0294(11) Uani 1 1 d . . . . .
C69 C 0.3382(4) 0.0209(3) 0.3736(4) 0.0275(11) Uani 1 1 d . . . . .
H69 H 0.3283 -0.0177 0.3093 0.033 Uiso 1 1 calc R . . . .
C70 C 0.3645(4) 0.1293(4) 0.5616(4) 0.0305(11) Uani 1 1 d . . . . .
H70 H 0.3710 0.1679 0.6245 0.037 Uiso 1 1 calc R . . . .
C75 C 0.2411(3) -0.0057(3) 0.1378(3) 0.0212(9) Uani 1 1 d . . . . .
C76 C 0.5671(4) 0.1377(4) 0.2250(4) 0.0324(12) Uani 1 1 d . . . . .
H76 H 0.6381 0.1729 0.2439 0.039 Uiso 1 1 calc R . . . .
C78 C 0.5191(4) 0.0393(4) 0.1529(4) 0.0371(13) Uani 1 1 d . . . . .
H78 H 0.5586 0.0077 0.1248 0.045 Uiso 1 1 calc R . . . .
C79 C 0.2756(3) 0.4283(3) 0.2260(4) 0.0273(11) Uani 1 1 d . . . . .
H79 H 0.2812 0.4933 0.2621 0.033 Uiso 1 1 calc R . . . .
C80 C 0.3569(4) 0.0367(3) 0.1689(3) 0.0234(10) Uani 1 1 d . . . . .
C81 C 0.5083(3) 0.1830(3) 0.2688(3) 0.0236(10) Uani 1 1 d . . . . .
C83 C 0.2952(3) 0.3683(3) 0.2746(3) 0.0210(9) Uani 1 1 d . . . . .
H83 H 0.3125 0.3940 0.3424 0.025 Uiso 1 1 calc R . . . .
C90 C 0.1771(4) -0.1036(3) 0.0681(3) 0.0273(11) Uani 1 1 d . . . . .
H90 H 0.2076 -0.1475 0.0398 0.033 Uiso 1 1 calc R . . . .
C91 C 0.0241(4) -0.0663(3) 0.0815(3) 0.0257(10) Uani 1 1 d . . . . .
H91 H -0.0496 -0.0855 0.0625 0.031 Uiso 1 1 calc R . . . .
C92 C 0.0905(3) 0.0314(3) 0.1502(3) 0.0212(9) Uani 1 1 d . . . . .
C95 C 0.4129(4) -0.0111(4) 0.1233(4) 0.0317(12) Uani 1 1 d . . . . .
H95 H 0.3792 -0.0763 0.0735 0.038 Uiso 1 1 calc R . . . .
C110 C 0.2239(7) 0.4564(5) 0.0695(5) 0.079(2) Uani 1 1 d . . . . .
H11A H 0.2878 0.5120 0.0956 0.118 Uiso 1 1 calc GR . . . .
H11B H 0.1677 0.4801 0.0782 0.118 Uiso 1 1 calc GR . . . .
H11C H 0.2010 0.4171 -0.0005 0.118 Uiso 1 1 calc GR . . . .
C111 C 0.4024(4) -0.0046(4) 0.6161(4) 0.0403(13) Uani 1 1 d . . . . .
H11D H 0.4791 0.0115 0.6496 0.060 Uiso 1 1 calc GR . . . .
H11E H 0.3679 -0.0756 0.5834 0.060 Uiso 1 1 calc GR . . . .
H11F H 0.3772 0.0244 0.6643 0.060 Uiso 1 1 calc GR . . . .
C872 C 0.5557(4) 0.2913(4) 0.3415(4) 0.0304(11) Uani 1 1 d . . . . .
H87A H 0.5190 0.3277 0.3094 0.036 Uiso 1 1 calc R . . . .
H87B H 0.6310 0.3155 0.3563 0.036 Uiso 1 1 calc R . . . .
Ru2 Ru -0.00843(3) -0.34613(2) 0.29693(3) 0.01719(9) Uani 1 1 d . . . . .
S1 S -0.07517(9) -0.57993(8) 0.18456(9) 0.0235(2) Uani 1 1 d . . . . .
S2 S -0.10204(9) -0.19395(8) 0.23624(9) 0.0235(2) Uani 1 1 d . . . . .
O1 O -0.0842(3) -0.6602(2) 0.0970(2) 0.0355(8) Uani 1 1 d . . . . .
O2 O -0.1515(2) -0.6069(2) 0.2212(2) 0.0294(8) Uani 1 1 d . . . . .
O3 O -0.1332(3) -0.1571(2) 0.1606(2) 0.0334(8) Uani 1 1 d . . . . .
O4 O -0.1662(2) -0.1878(2) 0.2908(2) 0.0288(7) Uani 1 1 d . . . . .
O5 O -0.0765(2) -0.4887(2) 0.1677(2) 0.0201(6) Uani 1 1 d . . . . .
O6 O -0.0967(2) -0.2954(2) 0.1920(2) 0.0217(7) Uani 1 1 d . . . . .
N1 N -0.1498(3) -0.3785(3) 0.3144(3) 0.0208(8) Uani 1 1 d . . . . .
N2 N 0.1174(3) -0.3212(2) 0.2582(3) 0.0193(8) Uani 1 1 d . . . . .
N3 N 0.0616(3) -0.2149(2) 0.4200(3) 0.0172(7) Uani 1 1 d . . . . .
N4 N 0.0678(3) -0.3889(2) 0.4009(3) 0.0167(7) Uani 1 1 d . . . . .
C1 C 0.2230(3) -0.2935(3) 0.3213(3) 0.0214(9) Uani 1 1 d . . . . .
H1 H 0.2420 -0.2858 0.3864 0.026 Uiso 1 1 calc R . . . .
C2 C -0.3500(4) -0.4313(3) 0.3187(4) 0.0294(11) Uani 1 1 d . . . . .
C3 C 0.3657(4) -0.2619(4) 0.1637(4) 0.0459(15) Uani 1 1 d . . . . .
H3A H 0.4229 -0.2841 0.1932 0.069 Uiso 1 1 calc GR . . . .
H3B H 0.3939 -0.1917 0.1845 0.069 Uiso 1 1 calc GR . . . .
H3C H 0.3348 -0.2965 0.0920 0.069 Uiso 1 1 calc GR . . . .
C4 C -0.4579(4) -0.4577(4) 0.3213(4) 0.0468(15) Uani 1 1 d . . . . .
H4A H -0.4881 -0.4063 0.3190 0.070 Uiso 1 1 calc GR . . . .
H4B H -0.4476 -0.4638 0.3819 0.070 Uiso 1 1 calc GR . . . .
H4C H -0.5061 -0.5197 0.2646 0.070 Uiso 1 1 calc GR . . . .
C5 C -0.3423(4) -0.4631(4) 0.2299(4) 0.0332(12) Uani 1 1 d . . . . .
H5 H -0.4041 -0.5033 0.1700 0.040 Uiso 1 1 calc R . . . .
C6 C 0.1700(4) -0.3135(3) 0.1317(4) 0.0272(10) Uani 1 1 d . . . . .
H6 H 0.1490 -0.3213 0.0663 0.033 Uiso 1 1 calc R . . . .
C7 C 0.1448(3) -0.0462(3) 0.6023(4) 0.0272(11) Uani 1 1 d . . . . .
H7 H 0.1692 0.0096 0.6627 0.033 Uiso 1 1 calc R . . . .
C8 C -0.1592(3) -0.3482(3) 0.4002(3) 0.0209(9) Uani 1 1 d . . . . .
H8 H -0.0968 -0.3083 0.4597 0.025 Uiso 1 1 calc R . . . .
C9 C 0.1021(3) -0.2206(3) 0.5090(3) 0.0173(9) Uani 1 1 d . . . . .
C10 C -0.2436(3) -0.4359(3) 0.2288(4) 0.0259(10) Uani 1 1 d . . . . .
H10 H -0.2411 -0.4576 0.1675 0.031 Uiso 1 1 calc R . . . .
C11 C -0.2549(3) -0.3724(3) 0.4059(4) 0.0245(10) Uani 1 1 d . . . . .
H11 H -0.2559 -0.3495 0.4678 0.029 Uiso 1 1 calc R . . . .
C12 C 0.1098(3) -0.0380(3) 0.5124(3) 0.0243(10) Uani 1 1 d . . . . .
H12 H 0.1138 0.0237 0.5125 0.029 Uiso 1 1 calc R . . . .
C13 C 0.3037(4) -0.2761(3) 0.2926(3) 0.0244(10) Uani 1 1 d . . . . .
H13 H 0.3750 -0.2595 0.3377 0.029 Uiso 1 1 calc R . . . .
C14 C 0.1447(3) -0.4398(3) 0.5603(3) 0.0227(10) Uani 1 1 d . . . . .
H14 H 0.1666 -0.4583 0.6124 0.027 Uiso 1 1 calc R . . . .
C15 C 0.1023(3) -0.3208(3) 0.4982(3) 0.0182(9) Uani 1 1 d . . . . .
C16 C 0.1386(3) -0.3458(3) 0.5777(3) 0.0203(9) Uani 1 1 d . . . . .
H16 H 0.1588 -0.2993 0.6425 0.024 Uiso 1 1 calc R . . . .
C17 C 0.1430(3) -0.1381(3) 0.6012(3) 0.0226(10) Uani 1 1 d . . . . .
H17 H 0.1684 -0.1446 0.6607 0.027 Uiso 1 1 calc R . . . .
C18 C 0.2801(4) -0.2830(3) 0.1973(4) 0.0283(11) Uani 1 1 d . . . . .
C19 C 0.0566(3) -0.5479(3) 0.2812(3) 0.0234(10) Uani 1 1 d . . . . .
H19A H 0.0678 -0.6090 0.2815 0.028 Uiso 1 1 calc R . . . .
H19B H 0.1090 -0.5172 0.2641 0.028 Uiso 1 1 calc R . . . .
C20 C 0.0329(4) -0.1160(3) 0.3248(3) 0.0261(10) Uani 1 1 d . . . . .
H20A H 0.0809 -0.1338 0.2958 0.031 Uiso 1 1 calc R . . . .
H20B H 0.0394 -0.0476 0.3373 0.031 Uiso 1 1 calc R . . . .
C21 C 0.1173(3) -0.5053(3) 0.4635(3) 0.0212(9) Uani 1 1 d . . . . .
H21 H 0.1241 -0.5676 0.4507 0.025 Uiso 1 1 calc R . . . .
C25 C 0.0798(3) -0.4798(3) 0.3851(3) 0.0198(9) Uani 1 1 d . . . . .
C26 C 0.0691(3) -0.1225(3) 0.4231(3) 0.0206(9) Uani 1 1 d . . . . .
C40 C 0.0932(4) -0.3317(3) 0.1643(3) 0.0254(10) Uani 1 1 d . . . . .
H40 H 0.0210 -0.3523 0.1193 0.031 Uiso 1 1 calc R . . . .
O13 O 0.2603(3) 0.0608(3) -0.0711(3) 0.0644(13) Uani 1 1 d . . . . .
H13A H 0.2010 0.0692 -0.0990 0.097 Uiso 1 1 d . . . . .
H13B H 0.2965 0.0644 -0.1039 0.097 Uiso 1 1 d . . . . .
O14 O 0.3875(5) 0.2589(6) 0.8185(5) 0.110(2) Uani 1 1 d . U . . .
H14A H 0.3793 0.3004 0.8648 0.165 Uiso 1 1 d G . . . .
H14B H 0.3884 0.2099 0.8325 0.165 Uiso 1 1 d G . . . .
O15 O 0.6664(3) 0.2256(3) 0.0729(3) 0.0564(11) Uani 1 1 d . . . . .
H15A H 0.7115 0.2812 0.0898 0.085 Uiso 1 1 d G . . . .
H15B H 0.6369 0.2390 0.1119 0.085 Uiso 1 1 d G . . . .
O16 O 0.4547(5) 0.2088(5) -0.0097(6) 0.143(3) Uani 1 1 d . U . . .
H16A H 0.4689 0.2657 -0.0093 0.214 Uiso 1 1 d G . . . .
H16B H 0.4722 0.2209 0.0511 0.214 Uiso 1 1 d G . . . .
O17 O -0.2072(3) 0.1419(3) 0.1733(3) 0.0390(9) Uani 1 1 d . . . . .
H17A H -0.1434 0.1836 0.2021 0.058 Uiso 1 1 d G . . . .
H17B H -0.2468 0.1694 0.1453 0.058 Uiso 1 1 d G . . . .

loop_
_atom_site_aniso_label
_atom_site_aniso_U_11
_atom_site_aniso_U_22
_atom_site_aniso_U_33
_atom_site_aniso_U_23
_atom_site_aniso_U_13
_atom_site_aniso_U_12
Ru1 0.01769(18) 0.01972(18) 0.0192(2) 0.00666(16) 0.00830(15) 0.00860(14)
S3 0.0210(6) 0.0336(7) 0.0238(7) 0.0049(6) 0.0052(5) 0.0075(5)
S4 0.0218(5) 0.0195(5) 0.0257(7) 0.0102(5) 0.0134(5) 0.0108(4)
O7 0.0256(19) 0.043(2) 0.038(2) -0.0071(18) 0.0087(17) -0.0009(16)
O8 0.035(2) 0.054(2) 0.028(2) 0.0201(18) 0.0101(16) 0.0224(18)
O9 0.044(2) 0.0259(17) 0.039(2) 0.0201(16) 0.0267(18) 0.0149(15)
O10 0.0227(16) 0.0229(16) 0.034(2) 0.0091(15) 0.0151(15) 0.0131(13)
O11 0.0179(15) 0.0276(17) 0.0208(18) 0.0035(14) 0.0056(13) 0.0084(13)
O12 0.0201(15) 0.0216(15) 0.0248(18) 0.0088(14) 0.0133(14) 0.0101(12)
N5 0.0217(19) 0.025(2) 0.030(2) 0.0111(18) 0.0135(18) 0.0136(16)
N6 0.0198(19) 0.028(2) 0.024(2) 0.0126(18) 0.0134(17) 0.0133(16)
N7 0.0158(18) 0.0225(19) 0.021(2) 0.0068(17) 0.0085(16) 0.0068(15)
N8 0.0241(19) 0.0234(19) 0.015(2) 0.0092(16) 0.0097(16) 0.0127(16)
C61 0.045(3) 0.028(3) 0.029(3) 0.013(2) 0.009(3) 0.012(2)
C62 0.036(3) 0.028(3) 0.040(3) 0.018(2) 0.020(3) 0.015(2)
C63 0.035(3) 0.018(2) 0.021(3) 0.001(2) 0.010(2) 0.006(2)
C64 0.062(4) 0.030(3) 0.018(3) 0.006(2) 0.005(3) 0.013(3)
C65 0.022(2) 0.028(2) 0.026(3) 0.010(2) 0.011(2) 0.0127(19)
C66 0.038(3) 0.019(2) 0.020(3) 0.006(2) 0.010(2) 0.010(2)
C67 0.036(3) 0.029(3) 0.026(3) 0.011(2) 0.019(2) 0.019(2)
C68 0.023(2) 0.037(3) 0.036(3) 0.022(2) 0.014(2) 0.012(2)
C69 0.029(3) 0.026(2) 0.033(3) 0.014(2) 0.017(2) 0.014(2)
C70 0.033(3) 0.035(3) 0.029(3) 0.016(2) 0.017(2) 0.016(2)
C75 0.027(2) 0.021(2) 0.017(2) 0.0072(19) 0.009(2) 0.0124(19)
C76 0.026(3) 0.043(3) 0.031(3) 0.015(3) 0.016(2) 0.013(2)
C78 0.033(3) 0.052(3) 0.035(3) 0.017(3) 0.022(3) 0.025(3)
C79 0.022(2) 0.022(2) 0.038(3) 0.011(2) 0.013(2) 0.0110(19)
C80 0.025(2) 0.028(2) 0.019(3) 0.011(2) 0.009(2) 0.0137(19)
C81 0.020(2) 0.033(3) 0.022(3) 0.013(2) 0.009(2) 0.0130(19)
C83 0.021(2) 0.017(2) 0.020(3) 0.0019(19) 0.0102(19) 0.0066(18)
C90 0.032(3) 0.028(2) 0.023(3) 0.010(2) 0.013(2) 0.016(2)
C91 0.022(2) 0.030(2) 0.023(3) 0.011(2) 0.009(2) 0.007(2)
C92 0.020(2) 0.026(2) 0.016(2) 0.0050(19) 0.0101(19) 0.0078(18)
C95 0.037(3) 0.033(3) 0.035(3) 0.014(2) 0.024(2) 0.022(2)
C110 0.126(7) 0.045(4) 0.052(5) 0.031(4) 0.013(4) 0.033(4)
C111 0.039(3) 0.051(3) 0.053(4) 0.036(3) 0.028(3) 0.022(3)
C872 0.020(2) 0.037(3) 0.031(3) 0.014(2) 0.009(2) 0.009(2)
Ru2 0.01777(18) 0.01847(18) 0.0168(2) 0.00804(15) 0.00778(15) 0.00861(14)
S1 0.0310(6) 0.0187(5) 0.0174(6) 0.0051(5) 0.0100(5) 0.0082(5)
S2 0.0240(6) 0.0249(6) 0.0239(7) 0.0134(5) 0.0082(5) 0.0132(5)
O1 0.056(2) 0.0254(17) 0.0206(19) 0.0046(15) 0.0157(17) 0.0181(16)
O2 0.0290(18) 0.0285(17) 0.0231(19) 0.0081(15) 0.0102(15) 0.0023(14)
O3 0.037(2) 0.0350(19) 0.029(2) 0.0205(17) 0.0065(16) 0.0170(16)
O4 0.0302(18) 0.0301(18) 0.031(2) 0.0148(16) 0.0147(16) 0.0170(15)
O5 0.0243(16) 0.0199(15) 0.0130(16) 0.0045(13) 0.0066(13) 0.0097(13)
O6 0.0249(16) 0.0196(15) 0.0187(17) 0.0064(13) 0.0075(14) 0.0124(13)
N1 0.0208(19) 0.0194(18) 0.025(2) 0.0108(17) 0.0109(17) 0.0110(15)
N2 0.0235(19) 0.0185(18) 0.020(2) 0.0095(16) 0.0111(16) 0.0123(15)
N3 0.0182(18) 0.0220(18) 0.017(2) 0.0103(16) 0.0093(15) 0.0127(15)
N4 0.0180(18) 0.0173(17) 0.016(2) 0.0066(15) 0.0079(15) 0.0080(14)
C1 0.020(2) 0.023(2) 0.018(2) 0.007(2) 0.0073(19) 0.0073(18)
C2 0.025(2) 0.033(3) 0.034(3) 0.016(2) 0.016(2) 0.011(2)
C3 0.039(3) 0.058(4) 0.051(4) 0.026(3) 0.029(3) 0.015(3)
C4 0.026(3) 0.054(4) 0.051(4) 0.013(3) 0.020(3) 0.008(3)
C5 0.023(2) 0.032(3) 0.028(3) 0.003(2) 0.006(2) 0.002(2)
C6 0.034(3) 0.034(3) 0.024(3) 0.017(2) 0.017(2) 0.019(2)
C7 0.023(2) 0.023(2) 0.031(3) 0.003(2) 0.012(2) 0.0117(19)
C8 0.020(2) 0.023(2) 0.020(3) 0.011(2) 0.0063(19) 0.0115(18)
C9 0.014(2) 0.017(2) 0.020(2) 0.0062(19) 0.0079(18) 0.0060(16)
C10 0.021(2) 0.032(3) 0.020(3) 0.006(2) 0.010(2) 0.008(2)
C11 0.025(2) 0.025(2) 0.027(3) 0.012(2) 0.013(2) 0.0134(19)
C12 0.021(2) 0.022(2) 0.029(3) 0.010(2) 0.010(2) 0.0089(18)
C13 0.021(2) 0.028(2) 0.021(3) 0.009(2) 0.008(2) 0.0091(19)
C14 0.022(2) 0.027(2) 0.022(3) 0.013(2) 0.010(2) 0.0112(19)
C15 0.013(2) 0.020(2) 0.021(3) 0.0087(19) 0.0069(18) 0.0060(17)
C16 0.020(2) 0.026(2) 0.016(2) 0.010(2) 0.0086(19) 0.0087(18)
C17 0.019(2) 0.025(2) 0.023(3) 0.009(2) 0.010(2) 0.0098(18)
C18 0.033(3) 0.029(2) 0.031(3) 0.015(2) 0.019(2) 0.011(2)
C19 0.028(2) 0.026(2) 0.022(3) 0.012(2) 0.014(2) 0.0123(19)
C20 0.032(3) 0.020(2) 0.030(3) 0.015(2) 0.013(2) 0.0106(19)
C21 0.024(2) 0.023(2) 0.022(3) 0.013(2) 0.011(2) 0.0120(18)
C25 0.019(2) 0.017(2) 0.025(3) 0.0086(19) 0.0108(19) 0.0066(17)
C26 0.017(2) 0.015(2) 0.025(3) 0.0041(19) 0.0091(19) 0.0039(17)
C40 0.030(2) 0.030(2) 0.021(3) 0.012(2) 0.013(2) 0.014(2)
O13 0.053(3) 0.058(3) 0.063(3) 0.019(2) 0.005(2) 0.031(2)
O14 0.052(3) 0.164(6) 0.116(5) 0.058(5) 0.040(3) 0.043(4)
O15 0.041(2) 0.038(2) 0.069(3) 0.019(2) 0.010(2) 0.0073(19)
O16 0.043(3) 0.134(5) 0.205(8) 0.077(5) 0.010(4) 0.023(4)
O17 0.0305(19) 0.041(2) 0.041(2) 0.0173(19) 0.0114(18) 0.0139(17)

loop_
_atom_type_symbol
_atom_type_description
_atom_type_scat_dispersion_real
_atom_type_scat_dispersion_imag
_atom_type_scat_source
C C 0.0033 0.0016 'International Tables Vol C Tables 4.2.6.8 and 6.1.1.4'
H H 0.0000 0.0000 'International Tables Vol C Tables 4.2.6.8 and 6.1.1.4'
N N 0.0061 0.0033 'International Tables Vol C Tables 4.2.6.8 and 6.1.1.4'
O O 0.0106 0.0060 'International Tables Vol C Tables 4.2.6.8 and 6.1.1.4'
Ru Ru -1.2594 0.8363 'International Tables Vol C Tables 4.2.6.8 and 6.1.1.4'
S S 0.1246 0.1234 'International Tables Vol C Tables 4.2.6.8 and 6.1.1.4'

loop_
_geom_angle_atom_site_label_1
_geom_angle_atom_site_label_2
_geom_angle_atom_site_label_3
_geom_angle
_geom_angle_site_symmetry_1
_geom_angle_site_symmetry_3
_geom_angle_publ_flag
O11 Ru1 O12 84.16(11) . . ?
N5 Ru1 O11 86.27(13) . . ?
N5 Ru1 O12 88.59(12) . . ?
N6 Ru1 O11 97.86(13) . . ?
N6 Ru1 O12 176.37(13) . . ?
N6 Ru1 N5 94.54(14) . . ?
N6 Ru1 N7 91.77(14) . . ?
N7 Ru1 O11 88.21(13) . . ?
N7 Ru1 O12 85.27(12) . . ?
N7 Ru1 N5 172.13(14) . . ?
N8 Ru1 O11 176.50(13) . . ?
N8 Ru1 O12 98.01(13) . . ?
N8 Ru1 N5 91.03(14) . . ?
N8 Ru1 N6 80.12(14) . . ?
N8 Ru1 N7 94.69(14) . . ?
O7 S3 O8 115.7(2) . . ?
O7 S3 O11 111.0(2) . . ?
O7 S3 C872 107.0(2) . . ?
O8 S3 O11 112.4(2) . . ?
O8 S3 C872 105.7(2) . . ?
O11 S3 C872 104.0(2) . . ?
O9 S4 O10 115.18(19) . . ?
O9 S4 O12 113.36(19) . . ?
O9 S4 C65 107.8(2) . . ?
O10 S4 O12 109.46(17) . . ?
O10 S4 C65 104.7(2) . . ?
O12 S4 C65 105.55(19) . . ?
S3 O11 Ru1 117.20(17) . . ?
S4 O12 Ru1 120.86(17) . . ?
C67 N5 Ru1 117.4(3) . . ?
C67 N5 C69 115.8(4) . . ?
C69 N5 Ru1 126.7(3) . . ?
C80 N6 Ru1 115.0(3) . . ?
C81 N6 Ru1 126.2(3) . . ?
C81 N6 C80 118.8(4) . . ?
C66 N7 Ru1 123.8(3) . . ?
C66 N7 C83 116.4(4) . . ?
C83 N7 Ru1 119.7(3) . . ?
C75 N8 Ru1 114.6(3) . . ?
C92 N8 Ru1 126.8(3) . . ?
C92 N8 C75 118.4(4) . . ?
C64 C61 C110 121.6(5) . . ?
C79 C61 C64 116.1(5) . . ?
C79 C61 C110 122.4(5) . . ?
C69 C62 C68 121.2(5) . . ?
C90 C63 C91 118.8(4) . . ?
C66 C64 C61 121.0(5) . . ?
C92 C65 S4 118.8(3) . . ?
N7 C66 C64 123.1(4) . . ?
N5 C67 C70 124.5(4) . . ?
C62 C68 C70 116.2(4) . . ?
C62 C68 C111 121.7(5) . . ?
C70 C68 C111 122.1(5) . . ?
N5 C69 C62 122.7(5) . . ?
C67 C70 C68 119.6(5) . . ?
N8 C75 C80 114.3(4) . . ?
N8 C75 C90 121.6(4) . . ?
C90 C75 C80 124.1(4) . . ?
C81 C76 C78 119.6(4) . . ?
C95 C78 C76 119.7(4) . . ?
C61 C79 C83 121.2(4) . . ?
N6 C80 C75 114.0(4) . . ?
N6 C80 C95 121.7(4) . . ?
C95 C80 C75 124.1(4) . . ?
N6 C81 C76 121.1(4) . . ?
N6 C81 C872 118.3(4) . . ?
C76 C81 C872 120.6(4) . . ?
N7 C83 C79 122.3(4) . . ?
C63 C90 C75 119.4(4) . . ?
C63 C91 C92 120.1(4) . . ?
N8 C92 C65 117.9(4) . . ?
N8 C92 C91 121.0(4) . . ?
C91 C92 C65 121.1(4) . . ?
C78 C95 C80 118.9(5) . . ?
C81 C872 S3 114.9(3) . . ?
O5 Ru2 O6 84.70(11) . . ?
N1 Ru2 O5 89.21(12) . . ?
N1 Ru2 O6 84.86(13) . . ?
N2 Ru2 O5 85.15(12) . . ?
N2 Ru2 O6 88.81(12) . . ?
N2 Ru2 N1 171.89(14) . . ?
N3 Ru2 O5 177.16(12) . . ?
N3 Ru2 O6 97.64(12) . . ?
N3 Ru2 N1 92.61(13) . . ?
N3 Ru2 N2 93.26(13) . . ?
N4 Ru2 O5 97.95(12) . . ?
N4 Ru2 O6 175.49(12) . . ?
N4 Ru2 N1 91.52(13) . . ?
N4 Ru2 N2 95.03(13) . . ?
N4 Ru2 N3 79.82(14) . . ?
O1 S1 O5 110.67(18) . . ?
O1 S1 C19 105.6(2) . . ?
O2 S1 O1 114.39(19) . . ?
O2 S1 O5 112.84(18) . . ?
O2 S1 C19 106.9(2) . . ?
O5 S1 C19 105.70(19) . . ?
O3 S2 O6 110.40(19) . . ?
O3 S2 C20 106.1(2) . . ?
O4 S2 O3 114.2(2) . . ?
O4 S2 O6 112.99(18) . . ?
O4 S2 C20 107.1(2) . . ?
O6 S2 C20 105.43(19) . . ?
S1 O5 Ru2 118.42(17) . . ?
S2 O6 Ru2 116.22(17) . . ?
C8 N1 Ru2 127.5(3) . . ?
C8 N1 C10 115.9(4) . . ?
C10 N1 Ru2 116.6(3) . . ?
C1 N2 Ru2 124.7(3) . . ?
C40 N2 Ru2 118.4(3) . . ?
C40 N2 C1 116.9(4) . . ?
C9 N3 Ru2 115.3(3) . . ?
C9 N3 C26 117.7(4) . . ?
C26 N3 Ru2 127.0(3) . . ?
C15 N4 Ru2 114.5(3) . . ?
C25 N4 Ru2 127.3(3) . . ?
C25 N4 C15 117.9(4) . . ?
N2 C1 C13 122.5(4) . . ?
C5 C2 C4 121.5(4) . . ?
C5 C2 C11 117.0(4) . . ?
C11 C2 C4 121.4(4) . . ?
C2 C5 C10 120.7(4) . . ?
C40 C6 C18 120.0(4) . . ?
C17 C7 C12 119.5(4) . . ?
N1 C8 C11 124.3(4) . . ?
N3 C9 C15 113.7(4) . . ?
N3 C9 C17 122.7(4) . . ?
C17 C9 C15 123.6(4) . . ?
N1 C10 C5 122.4(4) . . ?
C8 C11 C2 119.7(4) . . ?
C26 C12 C7 119.4(4) . . ?
C1 C13 C18 121.1(4) . . ?
C21 C14 C16 118.0(4) . . ?
N4 C15 C9 113.8(4) . . ?
N4 C15 C16 121.5(4) . . ?
C16 C15 C9 124.6(4) . . ?
C14 C16 C15 120.1(4) . . ?
C7 C17 C9 118.5(4) . . ?
C6 C18 C3 121.0(4) . . ?
C13 C18 C3 122.9(4) . . ?
C13 C18 C6 116.0(4) . . ?
C25 C19 S1 116.7(3) . . ?
C26 C20 S2 114.0(3) . . ?
C14 C21 C25 121.2(4) . . ?
N4 C25 C19 117.5(4) . . ?
N4 C25 C21 121.1(4) . . ?
C21 C25 C19 121.4(4) . . ?
N3 C26 C12 122.0(4) . . ?
N3 C26 C20 117.2(4) . . ?
C12 C26 C20 120.8(4) . . ?
N2 C40 C6 123.4(4) . . ?

loop_
_geom_bond_atom_site_label_1
_geom_bond_atom_site_label_2
_geom_bond_distance
_geom_bond_site_symmetry_2
_geom_bond_publ_flag
Ru1 O11 2.137(3) . ?
Ru1 O12 2.152(3) . ?
Ru1 N5 2.109(4) . ?
Ru1 N6 2.019(3) . ?
Ru1 N7 2.065(4) . ?
Ru1 N8 2.012(4) . ?
S3 O7 1.445(3) . ?
S3 O8 1.451(4) . ?
S3 O11 1.492(3) . ?
S3 C872 1.789(5) . ?
S4 O9 1.440(3) . ?
S4 O10 1.459(3) . ?
S4 O12 1.487(3) . ?
S4 C65 1.783(5) . ?
N5 C67 1.350(6) . ?
N5 C69 1.353(5) . ?
N6 C80 1.372(6) . ?
N6 C81 1.357(5) . ?
N7 C66 1.359(6) . ?
N7 C83 1.362(5) . ?
N8 C75 1.374(5) . ?
N8 C92 1.357(5) . ?
C61 C64 1.396(7) . ?
C61 C79 1.382(7) . ?
C61 C110 1.513(7) . ?
C62 C68 1.387(7) . ?
C62 C69 1.386(7) . ?
C63 C90 1.380(6) . ?
C63 C91 1.390(6) . ?
C64 C66 1.368(7) . ?
C65 C92 1.499(6) . ?
C67 C70 1.380(6) . ?
C68 C70 1.397(6) . ?
C68 C111 1.504(7) . ?
C75 C80 1.470(6) . ?
C75 C90 1.396(6) . ?
C76 C78 1.389(7) . ?
C76 C81 1.388(6) . ?
C78 C95 1.376(7) . ?
C79 C83 1.385(6) . ?
C80 C95 1.387(6) . ?
C81 C872 1.502(6) . ?
C91 C92 1.396(6) . ?
Ru2 O5 2.160(3) . ?
Ru2 O6 2.161(3) . ?
Ru2 N1 2.100(3) . ?
Ru2 N2 2.084(3) . ?
Ru2 N3 2.013(3) . ?
Ru2 N4 2.008(3) . ?
S1 O1 1.450(3) . ?
S1 O2 1.450(3) . ?
S1 O5 1.500(3) . ?
S1 C19 1.787(5) . ?
S2 O3 1.455(3) . ?
S2 O4 1.449(3) . ?
S2 O6 1.490(3) . ?
S2 C20 1.780(5) . ?
N1 C8 1.344(5) . ?
N1 C10 1.366(6) . ?
N2 C1 1.353(5) . ?
N2 C40 1.350(5) . ?
N3 C9 1.363(5) . ?
N3 C26 1.372(5) . ?
N4 C15 1.376(5) . ?
N4 C25 1.372(5) . ?
C1 C13 1.381(6) . ?
C2 C4 1.518(6) . ?
C2 C5 1.376(7) . ?
C2 C11 1.389(7) . ?
C3 C18 1.507(6) . ?
C5 C10 1.386(6) . ?
C6 C18 1.408(7) . ?
C6 C40 1.377(6) . ?
C7 C12 1.392(7) . ?
C7 C17 1.387(6) . ?
C8 C11 1.374(6) . ?
C9 C15 1.475(6) . ?
C9 C17 1.394(6) . ?
C12 C26 1.382(6) . ?
C13 C18 1.389(6) . ?
C14 C16 1.386(6) . ?
C14 C21 1.380(6) . ?
C15 C16 1.391(6) . ?
C19 C25 1.494(6) . ?
C20 C26 1.506(6) . ?
C21 C25 1.382(6) . ?
